data_7109278
loop_
_publ_author_name
'Beesk, W.'
'Schwarzmann, E.'
'Rumpel, H.'
'Jones, P.G.'
'Sheldrick, G.M.'

_publ_section_title
;
 X-Ray Crystal Structure of Ag6 O2
;
_journal_name_full
;
Journal of the Chemical Society. Chemical Communications (1972-)
;
_journal_page_first 664
_journal_page_last 665
_journal_volume 1981
_journal_year 1981
_chemical_formula_sum 'Ag6 O2'
_space_group_IT_number 162
_symmetry_space_group_name_Hall '-P 3 2'
_symmetry_space_group_name_H-M 'P -3 1 m'
_cell_angle_alpha 90
_cell_angle_beta 90
_cell_angle_gamma 120
_cell_formula_units_Z 1
_cell_length_a 5.318
_cell_length_b 5.318
_cell_length_c 4.951
_cell_volume 121.261
_citation_journal_id_ASTM JCCCAT
_cod_data_source_file silver3-x_241.cif
_cod_data_source_block Ag6O2
_cod_original_cell_volume 121.2607
_cod_database_code 7109278

loop_
_symmetry_equiv_pos_as_xyz
x,y,z
-y,x-y,z
-x+y,-x,z
-y,-x,-z
x,x-y,-z
-x+y,y,-z
-x,-y,-z
y,-x+y,-z
x-y,x,-z
y,x,z
-x,-x+y,z
x-y,-y,z

loop_
_atom_site_label
_atom_site_type_symbol
_atom_site_fract_x
_atom_site_fract_y
_atom_site_fract_z
_atom_site_occupancy
_atom_site_U_iso_or_equiv
O1 O-2 0.3333 -0.3333 0.5 1 0.0
Ag1 Ag 0.3108 0 0.2228 1 0.0
